data_7004257
loop_
_publ_author_name
'Karotsis, Georgios'
'Jones, Leigh F.'
'Papaefstathiou, Giannis S.'
'Collins, Anna'
'Parsons, Simon'
'Nguyen, Tuyen D.'
'Evangelisti, Marco'
'Brechin, Euan K.'

_publ_section_title
;
 Rare tetranuclear mixed-valent [MnII2MnIV2] clusters as building
 blocks for extended networks
;
_journal_issue 36
_journal_name_full 'Dalton Transactions'
_journal_page_first 4917
_journal_page_last 4925
_journal_paper_doi 10.1039/b804897e
_journal_year 2008
_chemical_formula_sum 'C10 H24 Br Mn2 N5 O6'
_chemical_formula_weight 500.09
_space_group_IT_number 14
_symmetry_cell_setting monoclinic
_symmetry_space_group_name_Hall '-P 2ybc'
_symmetry_space_group_name_H-M 'P 1 21/c 1'
_atom_sites_solution_hydrogens geom
_atom_sites_solution_primary direct
_audit_creation_date 08-06-23
_audit_creation_method CRYSTALS_ver_12.85
_cell_angle_alpha 90
_cell_angle_beta 113.4910(10)
_cell_angle_gamma 90
_cell_formula_units_Z 4
_cell_length_a 14.6719(4)
_cell_length_b 10.8780(3)
_cell_length_c 14.9952(4)
_cell_measurement_reflns_used 9978
_cell_measurement_temperature 150
_cell_measurement_theta_max 30
_cell_measurement_theta_min 2
_cell_volume 2194.90(10)
_computing_cell_refinement 'SAINT (Siemens ,1995)'
_computing_data_collection 'SMART (Siemens, 1993)'
_computing_data_reduction 'SAINT (Siemens ,1995)'
_computing_molecular_graphics 'CAMERON (Watkin et al., 1996)'
_computing_publication_material 'CRYSTALS (Betteridge et al., 2003)'
_computing_structure_refinement 'CRYSTALS (Betteridge et al., 2003)'
_computing_structure_solution 'SIR92 (Altomare et al., 1994)'
_diffrn_ambient_temperature 150
_diffrn_measured_fraction_theta_full 0.996
_diffrn_measured_fraction_theta_max 0.931
_diffrn_measurement_device 'Bruker SMART'
_diffrn_measurement_device_type Area
_diffrn_measurement_method '\f & \w scans'
_diffrn_radiation_monochromator graphite
_diffrn_radiation_type 'Mo K\a'
_diffrn_radiation_wavelength 0.71073
_diffrn_reflns_av_R_equivalents 0.033
_diffrn_reflns_limit_h_max 18
_diffrn_reflns_limit_h_min -20
_diffrn_reflns_limit_k_max 15
_diffrn_reflns_limit_k_min 0
_diffrn_reflns_limit_l_max 20
_diffrn_reflns_limit_l_min 0
_diffrn_reflns_number 5814
_diffrn_reflns_theta_full 28.226
_diffrn_reflns_theta_max 29.712
_diffrn_reflns_theta_min 2.387
_diffrn_standards_number 0
_exptl_absorpt_coefficient_mu 2.992
_exptl_absorpt_correction_T_max 0.74
_exptl_absorpt_correction_T_min 0.54
_exptl_absorpt_correction_type multi-scan
_exptl_absorpt_process_details 'SADABS (Siemens, 1996)'
_exptl_crystal_colour brown
_exptl_crystal_density_diffrn 1.51
_exptl_crystal_density_method 'not measured'
_exptl_crystal_description block
_exptl_crystal_F_000 936
_exptl_crystal_size_max 0.36
_exptl_crystal_size_mid 0.19
_exptl_crystal_size_min 0.10
_platon_squeeze_details
;
;
_refine_diff_density_max 1.57
_refine_diff_density_min -0.89
_refine_ls_extinction_method None
_refine_ls_goodness_of_fit_ref 0.9744
_refine_ls_hydrogen_treatment constr
_refine_ls_matrix_type full
_refine_ls_number_parameters 208
_refine_ls_number_reflns 5814
_refine_ls_number_restraints 12
_refine_ls_R_factor_all 0.0545
_refine_ls_R_factor_gt 0.0399
_refine_ls_shift/su_max 0.000801
_refine_ls_structure_factor_coef Fsqd
_refine_ls_weighting_details
;
Method= Modified Sheldrick
w=1/[\s^2^(F^2^) + ( 0.04P)^2^ + 0.95P]
,where P=(max(Fo^2^,0) + 2Fc^2^)/3
;
_refine_ls_weighting_scheme calc
_refine_ls_wR_factor_all 0.1057
_refine_ls_wR_factor_gt 0.1025
_refine_ls_wR_factor_ref 0.1057
_reflns_limit_h_max 18
_reflns_limit_h_min -20
_reflns_limit_k_max 15
_reflns_limit_k_min 0
_reflns_limit_l_max 20
_reflns_limit_l_min 0
_reflns_number_gt 4369
_reflns_number_total 5814
_reflns_threshold_expression I>2.0\s(I)
_oxford_diffrn_Wilson_B_factor 0.00
_oxford_diffrn_Wilson_scale 0.00
_oxford_refine_ls_r_factor_ref 0.0545
_oxford_refine_ls_scale 0.11061(3)
_oxford_reflns_number_all 5814
_oxford_reflns_threshold_expression_ref I>-10.0\s(I)
_oxford_structure_analysis_title 'eb7160 in P2(1)/c'
_cod_data_source_file b804897e.txt
_cod_data_source_block EB7160
_cod_depositor_comments
;
The following automatic conversions were performed:
'_symmetry_cell_setting' value 'Monoclinic' changed to 'monoclinic'
according to '/home/saulius/struct/CIF-dictionaries/cif_core.dic'
dictionary named 'cif_core.dic' version 2.4.1 from 2010-06-29.

Automatic conversion script
Id: cif_fix_enum 1527 2010-12-29 10:47:43Z saulius 
;
_cod_original_sg_symbol_H-M 'P 1 21/c 1 '
_cod_original_formula_sum 'C10 H24 Br1 Mn2 N5 O6'
_cod_database_code 7004257

loop_
_symmetry_equiv_pos_as_xyz
x,y,z
-x,-y,-z
-x,y+1/2,-z+1/2
x,-y+1/2,z+1/2

loop_
_atom_site_label
_atom_site_type_symbol
_atom_site_fract_x
_atom_site_fract_y
_atom_site_fract_z
_atom_site_U_iso_or_equiv
_atom_site_occupancy
_atom_site_adp_type
_atom_site_refinement_flags_posn
_atom_site_refinement_flags_adp
_atom_site_refinement_flags_occupancy
_atom_site_disorder_assembly
_atom_site_disorder_group
_oxford_atom_site_special_shape
_atom_site_attached_hydrogens
Mn1 Mn -0.03723(3) 1.10135(4) 0.44462(3) 0.0189 1.0000 Uani . . . . . . .
Mn2 Mn -0.27113(4) 1.11801(5) 0.32241(4) 0.0316 1.0000 Uani . . . . . . .
N3 N 0.03859(19) 1.2335(2) 0.54933(19) 0.0247 1.0000 Uani . . . . . . .
C4 C -0.0401(3) 1.2820(3) 0.5797(3) 0.0312 1.0000 Uani . . . . . . .
C5 C -0.1336(3) 1.3079(3) 0.4888(3) 0.0367 1.0000 Uani . . . . . . .
O6 O -0.14368(16) 1.2142(2) 0.41937(17) 0.0274 1.0000 Uani . . . . . . .
C7 C 0.1292(2) 1.1975(3) 0.6375(2) 0.0258 1.0000 Uani . . . . . . .
C8 C 0.1201(2) 1.0910(3) 0.6988(2) 0.0249 1.0000 Uani . . . . . . .
O9 O -0.13171(16) 1.02652(19) 0.33485(16) 0.0238 1.0000 Uani . . . . . . .
C10 C 0.0705(3) 1.3316(3) 0.4972(3) 0.0313 1.0000 Uani . . . . . . .
C11 C 0.1032(3) 1.2723(3) 0.4233(3) 0.0324 1.0000 Uani . . . . . . .
N12 N 0.0188(2) 1.1973(2) 0.3590(2) 0.0261 1.0000 Uani . . . . . . .
O13 O 0.06294(15) 0.99182(18) 0.46709(15) 0.0202 1.0000 Uani . . . . . . .
O14 O -0.2683(2) 1.2306(3) 0.2012(2) 0.0526 1.0000 Uani . U . . . . .
C15 C -0.3382(5) 1.2442(7) 0.1080(4) 0.1022 1.0000 Uani . U . . . . .
O16 O -0.2662(2) 1.0164(3) 0.4527(2) 0.0484 1.0000 Uani . . . . . . .
N17 N -0.3807(3) 1.2382(4) 0.3390(3) 0.0599 1.0000 Uani . . . . . . .
C18 C -0.4378(4) 1.2965(5) 0.3539(4) 0.0661 1.0000 Uani . . . . . . .
N19 N -0.4819(14) 1.3842(14) 0.3858(15) 0.0729 0.5000 Uani . U . 1 1 . .
C20 C -0.5699(4) 1.4235(5) 0.3214(3) 0.0562 1.0000 Uani . . . . . . .
N21 N -0.6350(2) 1.4835(3) 0.2763(3) 0.0475 1.0000 Uani . . . . . . .
N22 N -0.5119(12) 1.3344(13) 0.3776(15) 0.0625 0.5000 Uani . U . 1 2 . .
Br24 Br 0.12053(3) 0.96670(3) 0.25018(3) 0.0319 1.0000 Uani . . . . . . .
H41 H -0.0179 1.3569 0.6155 0.0340 1.0000 Uiso R . . . . . .
H42 H -0.0521 1.2210 0.6208 0.0338 1.0000 Uiso R . . . . . .
H51 H -0.1309 1.3900 0.4647 0.0382 1.0000 Uiso R . . . . . .
H52 H -0.1915 1.3051 0.5059 0.0380 1.0000 Uiso R . . . . . .
H71 H 0.1486 1.2687 0.6791 0.0271 1.0000 Uiso R . . . . . .
H72 H 0.1805 1.1758 0.6170 0.0263 1.0000 Uiso R . . . . . .
H81 H 0.1721 1.1008 0.7634 0.0267 1.0000 Uiso R . . . . . .
H82 H 0.0554 1.0970 0.6997 0.0267 1.0000 Uiso R . . . . . .
H101 H 0.1225 1.3789 0.5435 0.0320 1.0000 Uiso R . . . . . .
H102 H 0.0154 1.3846 0.4649 0.0318 1.0000 Uiso R . . . . . .
H111 H 0.1224 1.3332 0.3851 0.0358 1.0000 Uiso R . . . . . .
H112 H 0.1615 1.2187 0.4550 0.0361 1.0000 Uiso R . . . . . .
H121 H 0.0439 1.1441 0.3268 0.0357 1.0000 Uiso R . . . . . .
H122 H -0.0265 1.2457 0.3177 0.0360 1.0000 Uiso R . . . . . .
H142 H -0.2072 1.0019 0.4902 0.0500 1.0000 Uiso R . . . . . .
H151 H -0.3900 1.1860 0.0962 0.1020 1.0000 Uiso R . . . . . .
H152 H -0.3648 1.3250 0.1011 0.1020 1.0000 Uiso R . . . . . .
H153 H -0.3088 1.2322 0.0625 0.1020 1.0000 Uiso R . . . . . .
H161 H -0.3037 1.0736 0.4702 0.0500 1.0000 Uiso R . . . . . .
H162 H -0.2242 1.2876 0.2052 0.0500 1.0000 Uiso R . . . . . .

loop_
_atom_site_aniso_label
_atom_site_aniso_U_11
_atom_site_aniso_U_22
_atom_site_aniso_U_33
_atom_site_aniso_U_23
_atom_site_aniso_U_13
_atom_site_aniso_U_12
Mn1 0.0188(2) 0.0137(2) 0.0207(2) 0.00014(16) 0.00417(17) -0.00034(16)
Mn2 0.0204(2) 0.0243(3) 0.0396(3) 0.0010(2) 0.0009(2) 0.0012(2)
N3 0.0222(13) 0.0216(12) 0.0254(13) 0.0003(10) 0.0043(10) -0.0014(10)
C4 0.0311(18) 0.0227(15) 0.0343(18) -0.0080(13) 0.0072(15) 0.0027(13)
C5 0.0327(18) 0.0224(16) 0.044(2) -0.0090(15) 0.0036(16) 0.0056(14)
O6 0.0253(11) 0.0178(10) 0.0323(12) -0.0020(9) 0.0043(10) 0.0035(9)
C7 0.0251(15) 0.0209(14) 0.0238(15) -0.0036(12) 0.0017(13) -0.0017(12)
C8 0.0285(15) 0.0220(15) 0.0209(14) -0.0019(11) 0.0062(12) -0.0014(12)
O9 0.0230(11) 0.0176(10) 0.0243(11) -0.0017(9) 0.0027(9) -0.0012(8)
C10 0.0318(17) 0.0195(15) 0.0355(18) 0.0044(13) 0.0059(15) -0.0065(13)
C11 0.0292(17) 0.0291(17) 0.0351(18) 0.0052(14) 0.0087(14) -0.0081(14)
N12 0.0269(14) 0.0234(13) 0.0261(14) 0.0033(11) 0.0087(11) 0.0014(11)
O13 0.0201(10) 0.0167(10) 0.0225(10) 0.0010(8) 0.0070(8) 0.0015(8)
O14 0.0469(17) 0.0355(15) 0.0474(17) 0.0138(13) -0.0106(13) -0.0135(13)
C15 0.117(5) 0.107(5) 0.055(3) 0.013(3) 0.006(3) -0.051(4)
O16 0.0269(13) 0.062(2) 0.0537(18) 0.0134(15) 0.0134(13) 0.0104(13)
N17 0.038(2) 0.055(2) 0.075(3) 0.005(2) 0.0097(19) 0.0242(18)
C18 0.052(3) 0.077(4) 0.050(3) 0.013(3) 0.000(2) 0.038(3)
N19 0.068(10) 0.084(11) 0.050(5) 0.001(8) 0.006(7) 0.045(8)
C20 0.050(3) 0.069(3) 0.046(2) 0.004(2) 0.015(2) 0.029(2)
N21 0.0332(17) 0.044(2) 0.055(2) 0.0025(17) 0.0068(16) 0.0145(15)
N22 0.057(9) 0.069(10) 0.052(6) 0.012(7) 0.010(6) 0.042(7)
Br24 0.03627(19) 0.02273(16) 0.03548(19) -0.00079(13) 0.01316(15) 0.00294(14)

loop_
_atom_type_symbol
_atom_type_scat_dispersion_real
_atom_type_scat_dispersion_imag
_atom_type_scat_Cromer_Mann_a1
_atom_type_scat_Cromer_Mann_b1
_atom_type_scat_Cromer_Mann_a2
_atom_type_scat_Cromer_Mann_b2
_atom_type_scat_Cromer_Mann_a3
_atom_type_scat_Cromer_Mann_b3
_atom_type_scat_Cromer_Mann_a4
_atom_type_scat_Cromer_Mann_b4
_atom_type_scat_Cromer_Mann_c
_atom_type_scat_source
C 0.0033 0.0016 2.3100 20.8439 1.0200 10.2075 1.5886 0.5687 0.8650 51.6512 0.2156 'International Tables Vol C 4.2.6.8 and 6.1.1.4'
H 0.0000 0.0000 0.4930 10.5109 0.3229 26.1257 0.1402 3.1424 0.0408 57.7998 0.0030 'International Tables Vol C 4.2.6.8 and 6.1.1.4'
N 0.0061 0.0033 12.2126 0.0057 3.1322 9.8933 2.0125 28.9975 1.1663 0.5826 -11.5290 'International Tables Vol C 4.2.6.8 and 6.1.1.4'
O 0.0106 0.0060 3.0485 13.2771 2.2868 5.7011 1.5463 0.3239 0.8670 32.9089 0.2508 'International Tables Vol C 4.2.6.8 and 6.1.1.4'
Mn 0.3368 0.7283 11.2819 5.3409 7.3573 0.3432 3.0193 17.8674 2.2441 83.7543 1.0896 'International Tables Vol C 4.2.6.8 and 6.1.1.4'
Br -0.2901 2.4595 17.1789 2.1723 5.2358 16.5796 5.6377 0.2609 3.9851 41.4328 2.9557 'International Tables Vol C 4.2.6.8 and 6.1.1.4'

loop_
_geom_angle_atom_site_label_1
_geom_angle_site_symmetry_1
_geom_angle_atom_site_label_2
_geom_angle_site_symmetry_2
_geom_angle_atom_site_label_3
_geom_angle_site_symmetry_3
_geom_angle
_geom_angle_publ_flag
Mn1 2_576 Mn1 . O13 2_576 41.67(7) yes
Mn1 2_576 Mn1 . N3 . 97.77(7) yes
O13 2_576 Mn1 . N3 . 92.25(10) yes
Mn1 2_576 Mn1 . O6 . 138.11(8) yes
O13 2_576 Mn1 . O6 . 96.45(10) yes
N3 . Mn1 . O6 . 81.63(10) yes
Mn1 2_576 Mn1 . O9 . 99.32(7) yes
O13 2_576 Mn1 . O9 . 95.87(10) yes
N3 . Mn1 . O9 . 161.54(10) yes
O6 . Mn1 . O9 . 81.00(10) yes
Mn1 2_576 Mn1 . N12 . 128.98(8) yes
O13 2_576 Mn1 . N12 . 169.40(10) yes
N3 . Mn1 . N12 . 83.94(11) yes
O6 . Mn1 . N12 . 92.78(11) yes
O9 . Mn1 . N12 . 90.69(10) yes
Mn1 2_576 Mn1 . O13 . 41.84(7) yes
O13 2_576 Mn1 . O13 . 83.51(10) yes
N3 . Mn1 . O13 . 99.37(10) yes
O6 . Mn1 . O13 . 179.00(10) yes
O9 . Mn1 . O13 . 98.01(10) yes
N12 . Mn1 . O13 . 87.35(10) yes
N21 3_445 Mn2 . O6 . 162.41(12) yes
N21 3_445 Mn2 . O9 . 93.95(12) yes
O6 . Mn2 . O9 . 68.49(8) yes
N21 3_445 Mn2 . O14 . 91.59(13) yes
O6 . Mn2 . O14 . 89.43(10) yes
O9 . Mn2 . O14 . 89.93(11) yes
N21 3_445 Mn2 . O16 . 93.12(13) yes
O6 . Mn2 . O16 . 86.12(10) yes
O9 . Mn2 . O16 . 89.85(9) yes
O14 . Mn2 . O16 . 175.29(12) yes
N21 3_445 Mn2 . N17 . 100.91(15) yes
O6 . Mn2 . N17 . 96.62(13) yes
O9 . Mn2 . N17 . 165.08(13) yes
O14 . Mn2 . N17 . 91.03(15) yes
O16 . Mn2 . N17 . 87.97(14) yes
Mn1 . N3 . C4 . 103.09(19) yes
Mn1 . N3 . C7 . 119.9(2) yes
C4 . N3 . C7 . 110.1(3) yes
Mn1 . N3 . C10 . 106.24(19) yes
C4 . N3 . C10 . 110.3(3) yes
C7 . N3 . C10 . 107.0(2) yes
N3 . C4 . C5 . 108.8(3) yes
N3 . C4 . H41 . 109.8 no
C5 . C4 . H41 . 109.2 no
N3 . C4 . H42 . 108.1 no
C5 . C4 . H42 . 111.5 no
H41 . C4 . H42 . 109.5 no
C4 . C5 . O6 . 108.4(3) yes
C4 . C5 . H51 . 110.3 no
O6 . C5 . H51 . 113.2 no
C4 . C5 . H52 . 109.0 no
O6 . C5 . H52 . 108.8 no
H51 . C5 . H52 . 107.1 no
Mn2 . O6 . C5 . 131.2(2) yes
Mn2 . O6 . Mn1 . 104.25(10) yes
C5 . O6 . Mn1 . 118.6(2) yes
N3 . C7 . C8 . 118.1(3) yes
N3 . C7 . H71 . 106.8 no
C8 . C7 . H71 . 107.2 no
N3 . C7 . H72 . 108.4 no
C8 . C7 . H72 . 106.2 no
H71 . C7 . H72 . 110.0 no
C7 . C8 . O9 2_576 115.0(3) yes
C7 . C8 . H81 . 107.2 no
O9 2_576 C8 . H81 . 107.3 no
C7 . C8 . H82 . 106.5 no
O9 2_576 C8 . H82 . 109.2 no
H81 . C8 . H82 . 111.7 no
Mn2 . O9 . C8 2_576 128.11(19) yes
Mn2 . O9 . Mn1 . 102.41(10) yes
C8 2_576 O9 . Mn1 . 123.96(19) yes
N3 . C10 . C11 . 109.5(3) yes
N3 . C10 . H101 . 109.2 no
C11 . C10 . H101 . 111.6 no
N3 . C10 . H102 . 108.4 no
C11 . C10 . H102 . 109.8 no
H101 . C10 . H102 . 108.3 no
C10 . C11 . N12 . 106.6(3) yes
C10 . C11 . H111 . 112.7 no
N12 . C11 . H111 . 110.5 no
C10 . C11 . H112 . 111.5 no
N12 . C11 . H112 . 109.2 no
H111 . C11 . H112 . 106.4 no
C11 . N12 . Mn1 . 108.2(2) yes
C11 . N12 . H121 . 106.5 no
Mn1 . N12 . H121 . 110.5 no
C11 . N12 . H122 . 109.4 no
Mn1 . N12 . H122 . 111.4 no
H121 . N12 . H122 . 110.8 no
Mn1 2_576 O13 . Mn1 . 96.49(10) yes
Mn2 . O14 . C15 . 130.3(3) yes
Mn2 . O14 . H162 . 126.1 no
C15 . O14 . H162 . 102.9 no
O14 . C15 . H151 . 109.5 no
O14 . C15 . H152 . 108.6 no
H151 . C15 . H152 . 109.5 no
O14 . C15 . H153 . 110.3 no
H151 . C15 . H153 . 109.5 no
H152 . C15 . H153 . 109.5 no
Mn2 . O16 . H142 . 110.2 no
Mn2 . O16 . H161 . 95.7 no
H142 . O16 . H161 . 120.2 no
Mn2 . N17 . C18 . 174.7(4) yes
N17 . C18 . N19 . 163.7(9) yes
N17 . C18 . N22 . 164.1(9) yes
C18 . N19 . C20 . 115.6(14) yes
N19 . C20 . N21 . 163.4(9) yes
N21 . C20 . N22 . 164.6(9) yes
Mn2 3_455 N21 . C20 . 164.2(4) yes
C20 . N22 . C18 . 115.8(16) yes

loop_
_geom_bond_atom_site_label_1
_geom_bond_site_symmetry_1
_geom_bond_atom_site_label_2
_geom_bond_site_symmetry_2
_geom_bond_distance
_geom_bond_publ_flag
Mn1 . Mn1 2_576 2.7142(9) yes
Mn1 . O13 2_576 1.822(2) yes
Mn1 . N3 . 2.092(3) yes
Mn1 . O6 . 1.903(2) yes
Mn1 . O9 . 1.864(2) yes
Mn1 . N12 . 2.063(3) yes
Mn1 . O13 . 1.816(2) yes
Mn2 . N21 3_445 2.146(3) yes
Mn2 . O6 . 2.130(2) yes
Mn2 . O9 . 2.215(2) yes
Mn2 . O14 . 2.205(3) yes
Mn2 . O16 . 2.221(3) yes
Mn2 . N17 . 2.162(4) yes
N3 . C4 . 1.496(4) yes
N3 . C7 . 1.506(4) yes
N3 . C10 . 1.503(4) yes
C4 . C5 . 1.525(5) yes
C4 . H41 . 0.959 no
C4 . H42 . 0.969 no
C5 . O6 . 1.422(4) yes
C5 . H51 . 0.971 no
C5 . H52 . 0.980 no
C7 . C8 . 1.518(4) yes
C7 . H71 . 0.964 no
C7 . H72 . 0.950 no
C8 . O9 2_576 1.410(4) yes
C8 . H81 . 0.971 no
C8 . H82 . 0.956 no
C10 . C11 . 1.515(5) yes
C10 . H101 . 0.952 no
C10 . H102 . 0.954 no
C11 . N12 . 1.475(4) yes
C11 . H111 . 0.988 no
C11 . H112 . 0.987 no
N12 . H121 . 0.920 no
N12 . H122 . 0.880 no
O14 . C15 . 1.373(6) yes
O14 . H162 . 0.881 no
C15 . H151 . 0.950 no
C15 . H152 . 0.950 no
C15 . H153 . 0.950 no
O16 . H142 . 0.838 no
O16 . H161 . 0.934 no
N17 . C18 . 1.143(6) yes
C18 . N19 . 1.34(2) yes
C18 . N22 . 1.34(2) yes
N19 . C20 . 1.337(19) yes
C20 . N21 . 1.131(5) yes
C20 . N21 . 1.131(5) yes
C20 . N22 . 1.342(17) yes

loop_
_platon_squeeze_void_nr
_platon_squeeze_void_average_x
_platon_squeeze_void_average_y
_platon_squeeze_void_average_z
_platon_squeeze_void_volume
_platon_squeeze_void_count_electrons
1 0.500 0.264 1.187 646.7 95.0
